data_4026538
loop_
_publ_author_name
'Vladimir S. Yarmolchuk'
'Ivan L. Mukan'
'Oleksandr O. Grygorenko'
'Andrey A. Tolmachev'
'Svitlana V. Shishkina'
'Oleg V. Shishkin'
'Igor V. Komarov'

_publ_section_title
;
 An Entry into Hexahydro-2H-thieno[2,3-c]pyrrole 1,1-Dioxide Derivatives
;
_journal_name_full 'Journal of Organic Chemistry'
_journal_page_first 7010
_journal_page_last 7016
_journal_paper_doi 10.1021/jo200878t
_journal_volume 76
_journal_year 2011
_chemical_formula_sum 'C11 H20 N2 O4 S'
_chemical_formula_weight 276.35
_chemical_name_systematic
; 
 ? 
;
_space_group_IT_number 14
_symmetry_cell_setting monoclinic
_symmetry_space_group_name_Hall '-P 2ybc'
_symmetry_space_group_name_H-M 'P 1 21/c 1'
_atom_sites_solution_hydrogens geom
_atom_sites_solution_primary direct
_atom_sites_solution_secondary difmap
_audit_creation_method SHELXL-97
_cell_angle_alpha 90.00
_cell_angle_beta 104.40
_cell_angle_gamma 90.00
_cell_formula_units_Z 4
_cell_length_a 20.080
_cell_length_b 5.978
_cell_length_c 12.389
_cell_measurement_temperature 293(2)
_cell_volume 1440.432
_computing_structure_refinement 'SHELXL-97 (Sheldrick, 1997)'
_computing_structure_solution 'SHELXS-97 (Sheldrick, 1990)'
_diffrn_ambient_temperature 293(2)
_diffrn_measured_fraction_theta_full 0.974
_diffrn_measured_fraction_theta_max 0.974
_diffrn_radiation_monochromator graphite
_diffrn_radiation_source 'fine-focus sealed tube'
_diffrn_radiation_type MoK\a
_diffrn_radiation_wavelength 0.71073
_diffrn_reflns_av_R_equivalents 0.0497
_diffrn_reflns_av_sigmaI/netI 0.0407
_diffrn_reflns_limit_h_max 23
_diffrn_reflns_limit_h_min -23
_diffrn_reflns_limit_k_max 7
_diffrn_reflns_limit_k_min -7
_diffrn_reflns_limit_l_max 14
_diffrn_reflns_limit_l_min -14
_diffrn_reflns_number 9703
_diffrn_reflns_theta_full 24.99
_diffrn_reflns_theta_max 24.99
_diffrn_reflns_theta_min 3.30
_exptl_absorpt_coefficient_mu 0.233
_exptl_absorpt_correction_T_max 0.9770
_exptl_absorpt_correction_T_min 0.9333
_exptl_crystal_density_diffrn 1.274
_exptl_crystal_F_000 592
_exptl_crystal_size_max 0.30
_exptl_crystal_size_mid 0.20
_exptl_crystal_size_min 0.10
_refine_diff_density_max 0.628
_refine_diff_density_min -0.288
_refine_diff_density_rms 0.063
_refine_ls_extinction_method none
_refine_ls_goodness_of_fit_ref 1.061
_refine_ls_hydrogen_treatment mixed
_refine_ls_matrix_type full
_refine_ls_number_parameters 174
_refine_ls_number_reflns 2468
_refine_ls_number_restraints 3
_refine_ls_restrained_S_all 1.070
_refine_ls_R_factor_all 0.0916
_refine_ls_R_factor_gt 0.0692
_refine_ls_shift/su_max 0.000
_refine_ls_shift/su_mean 0.000
_refine_ls_structure_factor_coef Fsqd
_refine_ls_weighting_details 'calc w=1/[\s^2^(Fo^2^)+(0.1069P)^2^+0.5276P] where P=(Fo^2^+2Fc^2^)/3'
_refine_ls_weighting_scheme calc
_refine_ls_wR_factor_gt 0.1839
_refine_ls_wR_factor_ref 0.1984
_reflns_number_gt 1795
_reflns_number_total 2468
_reflns_threshold_expression >2sigma(I)
_cod_data_source_file jo200878t_si_002.cif
_cod_data_source_block t107
_cod_original_cell_volume 1440.4
_cod_database_code 4026538

loop_
_symmetry_equiv_pos_as_xyz
'x, y, z'
'-x, y+1/2, -z+1/2'
'-x, -y, -z'
'x, -y-1/2, z-1/2'

loop_
_atom_site_label
_atom_site_type_symbol
_atom_site_fract_x
_atom_site_fract_y
_atom_site_fract_z
_atom_site_U_iso_or_equiv
_atom_site_adp_type
_atom_site_occupancy
_atom_site_symmetry_multiplicity
_atom_site_calc_flag
_atom_site_refinement_flags
S1 S 0.93599(5) 0.60643(14) 0.81693(7) 0.0549(4) Uani 1 1 d .
O1 O 1.00808(14) 0.5969(5) 0.8265(2) 0.0723(8) Uani 1 1 d .
O2 O 0.91203(17) 0.7596(4) 0.8886(2) 0.0799(9) Uani 1 1 d .
O3 O 0.7079(2) 0.8205(7) 0.5907(3) 0.1199(15) Uani 1 1 d .
O4 O 0.68054(15) 0.6082(5) 0.4348(2) 0.0830(10) Uani 1 1 d .
N1 N 0.80364(18) 0.3127(7) 0.9107(3) 0.0655(9) Uani 1 1 d .
H1N H 0.792(2) 0.452(7) 0.909(3) 0.062(12) Uiso 1 1 d .
N2 N 0.77035(16) 0.5177(6) 0.5704(3) 0.0625(9) Uani 1 1 d .
H2N H 0.771(2) 0.404(7) 0.520(4) 0.070(12) Uiso 1 1 d .
C1 C 0.8863(2) 0.6492(6) 0.6782(3) 0.0613(10) Uani 1 1 d .
H1B H 0.8803 0.8074 0.6610 0.074 Uiso 1 1 calc R
H1A H 0.9075 0.5780 0.6247 0.074 Uiso 1 1 calc R
C2 C 0.81837(19) 0.5389(6) 0.6794(3) 0.0535(9) Uani 1 1 d .
H2 H 0.7963 0.6296 0.7265 0.064 Uiso 1 1 calc R
C3 C 0.83586(18) 0.3087(6) 0.7364(3) 0.0512(8) Uani 1 1 d .
H3 H 0.8428 0.1972 0.6822 0.061 Uiso 1 1 calc R
C4 C 0.7827(2) 0.2248(7) 0.7968(3) 0.0689(11) Uani 1 1 d .
H4B H 0.7371 0.2785 0.7597 0.083 Uiso 1 1 calc R
H4A H 0.7818 0.0625 0.7977 0.083 Uiso 1 1 calc R
C5 C 0.8778(2) 0.3027(7) 0.9399(3) 0.0626(10) Uani 1 1 d .
H5B H 0.8933 0.1596 0.9739 0.075 Uiso 1 1 calc R
H5A H 0.8967 0.4202 0.9927 0.075 Uiso 1 1 calc R
C6 C 0.90179(18) 0.3331(5) 0.8321(3) 0.0514(8) Uani 1 1 d .
H6 H 0.9352 0.2171 0.8263 0.062 Uiso 1 1 calc R
C7 C 0.7184(2) 0.6632(7) 0.5369(4) 0.0694(11) Uani 1 1 d .
C8 C 0.6156(2) 0.7178(7) 0.3824(3) 0.0818(13) Uani 1 1 d D
C9 C 0.6294(4) 0.9591(10) 0.3575(9) 0.210(6) Uani 1 1 d D
H9A H 0.6274 1.0510 0.4201 0.315 Uiso 1 1 calc R
H9B H 0.5953 1.0084 0.2930 0.315 Uiso 1 1 calc R
H9C H 0.6742 0.9709 0.3435 0.315 Uiso 1 1 calc R
C10 C 0.5903(3) 0.5883(11) 0.2731(4) 0.123(2) Uani 1 1 d D
H10A H 0.6281 0.5624 0.2402 0.184 Uiso 1 1 calc R
H10B H 0.5555 0.6739 0.2227 0.184 Uiso 1 1 calc R
H10C H 0.5713 0.4475 0.2880 0.184 Uiso 1 1 calc R
C11 C 0.5654(3) 0.6776(18) 0.4541(5) 0.169(4) Uani 1 1 d D
H11A H 0.5604 0.8123 0.4936 0.253 Uiso 1 1 calc R
H11B H 0.5825 0.5603 0.5066 0.253 Uiso 1 1 calc R
H11C H 0.5215 0.6348 0.4075 0.253 Uiso 1 1 calc R

loop_
_atom_site_aniso_label
_atom_site_aniso_U_11
_atom_site_aniso_U_22
_atom_site_aniso_U_33
_atom_site_aniso_U_23
_atom_site_aniso_U_13
_atom_site_aniso_U_12
S1 0.0729(7) 0.0436(5) 0.0476(5) 0.0003(4) 0.0140(4) -0.0062(4)
O1 0.0707(19) 0.0753(19) 0.0653(16) 0.0101(14) 0.0063(12) -0.0168(14)
O2 0.128(3) 0.0464(14) 0.0649(17) -0.0115(14) 0.0234(15) -0.0031(15)
O3 0.118(3) 0.098(3) 0.119(3) -0.039(2) -0.018(2) 0.050(2)
O4 0.0731(19) 0.096(2) 0.0701(18) 0.0033(16) -0.0010(14) 0.0221(16)
N1 0.077(2) 0.072(2) 0.0533(18) -0.0005(18) 0.0281(15) -0.0066(19)
N2 0.068(2) 0.067(2) 0.0484(17) -0.0043(17) 0.0075(14) 0.0139(16)
C1 0.085(3) 0.0474(19) 0.052(2) 0.0059(17) 0.0174(18) -0.0034(18)
C2 0.069(2) 0.0461(18) 0.0452(17) -0.0044(16) 0.0144(15) 0.0039(16)
C3 0.073(2) 0.0399(17) 0.0434(17) -0.0072(15) 0.0195(15) 0.0027(16)
C4 0.084(3) 0.066(2) 0.058(2) -0.004(2) 0.0212(19) -0.016(2)
C5 0.086(3) 0.058(2) 0.0458(18) 0.0056(18) 0.0200(17) -0.0050(19)
C6 0.064(2) 0.0357(16) 0.0569(19) 0.0030(15) 0.0186(16) 0.0058(15)
C7 0.063(3) 0.067(3) 0.074(3) -0.001(2) 0.0106(19) 0.008(2)
C8 0.058(3) 0.083(3) 0.095(3) 0.014(3) 0.001(2) 0.002(2)
C9 0.130(6) 0.107(5) 0.323(13) 0.108(7) -0.078(7) -0.019(4)
C10 0.100(4) 0.157(6) 0.091(4) 0.016(4) -0.016(3) 0.016(4)
C11 0.085(4) 0.304(12) 0.119(5) 0.011(6) 0.029(4) 0.025(6)

loop_
_atom_type_symbol
_atom_type_description
_atom_type_scat_dispersion_real
_atom_type_scat_dispersion_imag
_atom_type_scat_source
C C 0.0033 0.0016 'International Tables Vol C Tables 4.2.6.8 and 6.1.1.4'
H H 0.0000 0.0000 'International Tables Vol C Tables 4.2.6.8 and 6.1.1.4'
N N 0.0061 0.0033 'International Tables Vol C Tables 4.2.6.8 and 6.1.1.4'
O O 0.0106 0.0060 'International Tables Vol C Tables 4.2.6.8 and 6.1.1.4'
S S 0.1246 0.1234 'International Tables Vol C Tables 4.2.6.8 and 6.1.1.4'

loop_
_geom_angle_atom_site_label_1
_geom_angle_atom_site_label_2
_geom_angle_atom_site_label_3
_geom_angle
O1 S1 O2 117.59(18)
O1 S1 C1 113.60(18)
O2 S1 C1 108.16(19)
O1 S1 C6 111.17(16)
O2 S1 C6 108.58(17)
C1 S1 C6 95.44(17)
C7 O4 C8 122.8(3)
C5 N1 C4 104.9(3)
C7 N2 C2 121.0(4)
C2 C1 S1 102.5(2)
N2 C2 C1 114.7(3)
N2 C2 C3 111.6(3)
C1 C2 C3 106.8(3)
C4 C3 C2 114.0(3)
C4 C3 C6 102.9(3)
C2 C3 C6 108.6(3)
N1 C4 C3 106.5(3)
N1 C5 C6 107.7(3)
C5 C6 C3 105.1(3)
C5 C6 S1 114.0(3)
C3 C6 S1 106.3(2)
O3 C7 N2 124.5(4)
O3 C7 O4 125.2(4)
N2 C7 O4 110.3(4)
O4 C8 C9 109.3(4)
O4 C8 C11 108.6(4)
C9 C8 C11 116.8(7)
O4 C8 C10 103.3(4)
C9 C8 C10 109.8(6)
C11 C8 C10 108.3(5)

loop_
_geom_bond_atom_site_label_1
_geom_bond_atom_site_label_2
_geom_bond_distance
S1 O1 1.424(3)
S1 O2 1.439(3)
S1 C1 1.777(4)
S1 C6 1.800(3)
O3 C7 1.202(5)
O4 C7 1.345(5)
O4 C8 1.459(5)
N1 C5 1.443(5)
N1 C4 1.467(5)
N2 C7 1.342(5)
N2 C2 1.457(4)
C1 C2 1.520(5)
C2 C3 1.546(5)
C3 C4 1.533(5)
C3 C6 1.549(5)
C5 C6 1.539(5)
C8 C9 1.516(4)
C8 C11 1.520(4)
C8 C10 1.532(4)

loop_
_geom_hbond_atom_site_label_D
_geom_hbond_atom_site_label_H
_geom_hbond_atom_site_label_A
_geom_hbond_distance_DH
_geom_hbond_distance_HA
_geom_hbond_distance_DA
_geom_hbond_angle_DHA
_geom_hbond_site_symmetry_A
N2 H2N N1 0.92(4) 2.10(5) 2.987(5) 161(3) 4_565

loop_
_geom_torsion_atom_site_label_1
_geom_torsion_atom_site_label_2
_geom_torsion_atom_site_label_3
_geom_torsion_atom_site_label_4
_geom_torsion
O1 S1 C1 C2 152.3(2)
O2 S1 C1 C2 -75.2(3)
C6 S1 C1 C2 36.4(3)
C7 N2 C2 C1 -99.7(5)
C7 N2 C2 C3 138.7(4)
S1 C1 C2 N2 -170.9(3)
S1 C1 C2 C3 -46.7(3)
N2 C2 C3 C4 -82.8(4)
C1 C2 C3 C4 151.2(3)
N2 C2 C3 C6 163.1(3)
C1 C2 C3 C6 37.1(4)
C5 N1 C4 C3 -37.2(4)
C2 C3 C4 N1 -88.9(4)
C6 C3 C4 N1 28.6(4)
C4 N1 C5 C6 30.4(4)
N1 C5 C6 C3 -12.2(4)
N1 C5 C6 S1 103.9(3)
C4 C3 C6 C5 -9.9(3)
C2 C3 C6 C5 111.3(3)
C4 C3 C6 S1 -131.1(3)
C2 C3 C6 S1 -9.9(3)
O1 S1 C6 C5 111.1(3)
O2 S1 C6 C5 -19.7(3)
C1 S1 C6 C5 -130.9(3)
O1 S1 C6 C3 -133.5(2)
O2 S1 C6 C3 95.7(3)
C1 S1 C6 C3 -15.6(3)
C2 N2 C7 O3 1.4(7)
C2 N2 C7 O4 -179.0(3)
C8 O4 C7 O3 -8.5(8)
C8 O4 C7 N2 171.9(4)
C7 O4 C8 C9 67.1(7)
C7 O4 C8 C11 -61.4(6)
C7 O4 C8 C10 -176.2(4)
